data_2234790
loop_
_publ_author_name
'Xu, Qian'
'Cheng, Bao'

_publ_section_title
;
 Tris(2-methylpiperidinium) tetrachloridoferrate dichloride
;
_journal_coeditor_code RZ2733
_journal_issue 5
_journal_name_full 'Acta Crystallographica Section E'
_journal_page_first m658
_journal_paper_doi 10.1107/S1600536812017151
_journal_volume 68
_journal_year 2012
_chemical_formula_iupac '(C6 H14 N)3 [Fe Cl4] Cl2'
_chemical_formula_moiety '3(C6 H14 N +), Cl4 Fe -, 2(Cl -)'
_chemical_formula_sum 'C18 H42 Cl6 Fe N3'
_chemical_formula_weight 569.10
_chemical_name_systematic
;
Tris(2-methylpiperidinium) tetrachloridoferrate dichloride
;
_space_group_IT_number 14
_symmetry_cell_setting monoclinic
_symmetry_space_group_name_Hall '-P 2ybc'
_symmetry_space_group_name_H-M 'P 1 21/c 1'
_atom_sites_solution_hydrogens geom
_atom_sites_solution_primary direct
_atom_sites_solution_secondary difmap
_audit_creation_method SHELXL-97
_cell_angle_alpha 90.00
_cell_angle_beta 122.03(2)
_cell_angle_gamma 90.00
_cell_formula_units_Z 4
_cell_length_a 10.443(2)
_cell_length_b 23.239(5)
_cell_length_c 14.494(5)
_cell_measurement_reflns_used 6848
_cell_measurement_temperature 293(2)
_cell_measurement_theta_max 27.480
_cell_measurement_theta_min 2.654
_cell_volume 2982.0(15)
_computing_cell_refinement 'CrystalClear (Rigaku, 2005)'
_computing_data_collection 'CrystalClear (Rigaku, 2005)'
_computing_data_reduction 'CrystalClear (Rigaku, 2005)'
_computing_molecular_graphics 'DIAMOND (Brandenburg & Putz, 2005)'
_computing_publication_material 'SHELXL97 (Sheldrick, 2008)'
_computing_structure_refinement 'SHELXL97 (Sheldrick, 2008)'
_computing_structure_solution 'SHELXS97 (Sheldrick, 2008)'
_diffrn_ambient_temperature 293(2)
_diffrn_measured_fraction_theta_full 0.999
_diffrn_measured_fraction_theta_max 0.999
_diffrn_measurement_device_type 'Rigaku SCXmini'
_diffrn_measurement_method CCD_Profile_fitting
_diffrn_radiation_monochromator graphite
_diffrn_radiation_source 'fine-focus sealed tube'
_diffrn_radiation_type MoK\a
_diffrn_radiation_wavelength 0.71073
_diffrn_reflns_av_R_equivalents 0.1163
_diffrn_reflns_av_sigmaI/netI 0.1068
_diffrn_reflns_limit_h_max 13
_diffrn_reflns_limit_h_min -13
_diffrn_reflns_limit_k_max 30
_diffrn_reflns_limit_k_min -30
_diffrn_reflns_limit_l_max 18
_diffrn_reflns_limit_l_min -18
_diffrn_reflns_number 30302
_diffrn_reflns_theta_full 27.48
_diffrn_reflns_theta_max 27.48
_diffrn_reflns_theta_min 2.99
_diffrn_standards_decay_% 0
_diffrn_standards_interval_count 150
_diffrn_standards_number 2
_exptl_absorpt_coefficient_mu 1.053
_exptl_absorpt_correction_T_max 0.8092
_exptl_absorpt_correction_T_min 0.7570
_exptl_absorpt_correction_type multi-scan
_exptl_absorpt_process_details '(CrystalClear; Rigaku, 2005)'
_exptl_crystal_colour yellow
_exptl_crystal_density_diffrn 1.268
_exptl_crystal_density_method 'not measured'
_exptl_crystal_description block
_exptl_crystal_F_000 1196
_exptl_crystal_size_max 0.28
_exptl_crystal_size_mid 0.26
_exptl_crystal_size_min 0.21
_refine_diff_density_max 0.493
_refine_diff_density_min -0.337
_refine_ls_extinction_method none
_refine_ls_goodness_of_fit_ref 1.026
_refine_ls_hydrogen_treatment constr
_refine_ls_matrix_type full
_refine_ls_number_parameters 256
_refine_ls_number_reflns 6848
_refine_ls_number_restraints 0
_refine_ls_restrained_S_all 1.026
_refine_ls_R_factor_all 0.1983
_refine_ls_R_factor_gt 0.0769
_refine_ls_shift/su_max 0.001
_refine_ls_shift/su_mean 0.000
_refine_ls_structure_factor_coef Fsqd
_refine_ls_weighting_details 'calc w=1/[\s^2^(Fo^2^)+(0.0479P)^2^+2.3248P] where P=(Fo^2^+2Fc^2^)/3'
_refine_ls_weighting_scheme calc
_refine_ls_wR_factor_gt 0.1317
_refine_ls_wR_factor_ref 0.1704
_reflns_number_gt 2991
_reflns_number_total 6848
_reflns_threshold_expression I>2sigma(I)
_cod_data_source_file rz2733.cif
_cod_data_source_block I
_cod_original_sg_symbol_H-M 'P 21/c'
_cod_original_formula_sum 'C18 H42 Cl6 Fe N3 '
_cod_database_code 2234790
_cod_database_fobs_code 2234790

loop_
_symmetry_equiv_pos_as_xyz
'x, y, z'
'-x, y+1/2, -z+1/2'
'-x, -y, -z'
'x, -y-1/2, z-1/2'

loop_
_atom_site_type_symbol
_atom_site_label
_atom_site_fract_x
_atom_site_fract_y
_atom_site_fract_z
_atom_site_U_iso_or_equiv
_atom_site_adp_type
_atom_site_calc_flag
_atom_site_refinement_flags
_atom_site_occupancy
_atom_site_symmetry_multiplicity
C C2 0.6651(7) 0.8225(3) 0.4704(5) 0.0846(18) Uani d . 1 1
H H2A 0.5769 0.7996 0.4520 0.101 Uiso calc R 1 1
H H2B 0.6341 0.8526 0.4162 0.101 Uiso calc R 1 1
C C3 0.7818(8) 0.7851(3) 0.4700(6) 0.104(2) Uani d . 1 1
H H3C 0.7380 0.7662 0.4000 0.125 Uiso calc R 1 1
H H3D 0.8651 0.8088 0.4807 0.125 Uiso calc R 1 1
C C4 0.8398(8) 0.7407(3) 0.5579(6) 0.103(2) Uani d . 1 1
H H4A 0.9174 0.7180 0.5574 0.124 Uiso calc R 1 1
H H4B 0.7581 0.7151 0.5439 0.124 Uiso calc R 1 1
C C5 0.9046(7) 0.7684(3) 0.6683(5) 0.092(2) Uani d . 1 1
H H5A 0.9372 0.7387 0.7234 0.110 Uiso calc R 1 1
H H5B 0.9921 0.7913 0.6852 0.110 Uiso calc R 1 1
C C6 0.7888(6) 0.8063(2) 0.6706(5) 0.0697(16) Uani d . 1 1
H H6 0.7048 0.7820 0.6592 0.084 Uiso calc R 1 1
C C7 0.0265(6) 0.6181(2) 0.8804(4) 0.0723(16) Uani d . 1 1
H H7A -0.0098 0.5852 0.9001 0.108 Uiso calc R 1 1
H H7B -0.0506 0.6470 0.8491 0.108 Uiso calc R 1 1
H H7C 0.1146 0.6332 0.9441 0.108 Uiso calc R 1 1
C C8 0.0663(5) 0.6003(2) 0.7987(4) 0.0519(12) Uani d . 1 1
H H8 0.1115 0.6334 0.7843 0.062 Uiso calc R 1 1
C C10 -0.0217(6) 0.5604(3) 0.6130(4) 0.0774(17) Uani d . 1 1
H H10A -0.1096 0.5455 0.5475 0.093 Uiso calc R 1 1
H H10B 0.0161 0.5931 0.5928 0.093 Uiso calc R 1 1
C C11 0.0982(6) 0.5147(3) 0.6639(4) 0.0778(17) Uani d . 1 1
H H11A 0.0558 0.4801 0.6748 0.093 Uiso calc R 1 1
H H11B 0.1320 0.5053 0.6149 0.093 Uiso calc R 1 1
C C12 0.2305(6) 0.5342(2) 0.7709(4) 0.0696(16) Uani d . 1 1
H H12A 0.3024 0.5029 0.8044 0.084 Uiso calc R 1 1
H H12B 0.2807 0.5659 0.7592 0.084 Uiso calc R 1 1
N N1 0.1796(4) 0.55291(16) 0.8445(3) 0.0529(10) Uani d . 1 1
H H1A 0.2605 0.5647 0.9080 0.063 Uiso calc R 1 1
H H1B 0.1392 0.5225 0.8587 0.063 Uiso calc R 1 1
C C14 0.4725(7) 0.8436(3) 0.8182(6) 0.111(2) Uani d . 1 1
H H14A 0.4796 0.8069 0.8526 0.134 Uiso calc R 1 1
H H14B 0.5185 0.8393 0.7754 0.134 Uiso calc R 1 1
C C15 0.3094(6) 0.8596(3) 0.7446(5) 0.0861(19) Uani d . 1 1
H H15A 0.2600 0.8597 0.7854 0.103 Uiso calc R 1 1
H H15B 0.2592 0.8315 0.6865 0.103 Uiso calc R 1 1
C C17 0.3781(6) 0.9647(3) 0.7782(5) 0.0782(17) Uani d . 1 1
H H17 0.3313 0.9685 0.8212 0.094 Uiso calc R 1 1
C C18 0.5411(6) 0.9466(3) 0.8543(5) 0.095(2) Uani d . 1 1
H H18A 0.5918 0.9463 0.8144 0.114 Uiso calc R 1 1
H H18B 0.5913 0.9749 0.9121 0.114 Uiso calc R 1 1
C C19 0.5566(8) 0.8884(4) 0.9041(5) 0.115(3) Uani d . 1 1
H H19A 0.6626 0.8780 0.9477 0.138 Uiso calc R 1 1
H H19B 0.5176 0.8898 0.9517 0.138 Uiso calc R 1 1
C C20 0.8490(8) 0.8379(3) 0.7751(5) 0.105(2) Uani d . 1 1
H H20A 0.9290 0.8631 0.7864 0.157 Uiso calc R 1 1
H H20B 0.8872 0.8109 0.8340 0.157 Uiso calc R 1 1
H H20C 0.7696 0.8602 0.7723 0.157 Uiso calc R 1 1
C C21 0.3573(7) 1.0197(3) 0.7205(6) 0.109(2) Uani d . 1 1
H H21A 0.4089 1.0181 0.6820 0.163 Uiso calc R 1 1
H H21B 0.3980 1.0507 0.7723 0.163 Uiso calc R 1 1
H H21C 0.2516 1.0262 0.6697 0.163 Uiso calc R 1 1
Cl Cl1 0.2723(2) 0.69890(8) 0.69137(18) 0.1180(7) Uani d . 1 1
Cl Cl2 0.2821(3) 0.74617(8) 0.45792(17) 0.1363(8) Uani d . 1 1
Cl Cl3 0.24802(18) 0.59654(7) 0.49909(14) 0.0918(5) Uani d . 1 1
Cl Cl4 0.59116(16) 0.67217(7) 0.67223(14) 0.0900(5) Uani d . 1 1
Cl Cl5 0.46403(15) 0.91536(7) 0.56780(12) 0.0779(5) Uani d . 1 1
Cl Cl6 0.95787(14) 0.94390(6) 0.60501(12) 0.0673(4) Uani d . 1 1
Fe Fe1 0.34492(8) 0.67911(3) 0.57877(6) 0.0621(3) Uani d . 1 1
C C13 -0.0665(6) 0.5796(2) 0.6919(4) 0.0666(15) Uani d . 1 1
H H13A -0.1400 0.6105 0.6589 0.080 Uiso calc R 1 1
H H13B -0.1143 0.5478 0.7055 0.080 Uiso calc R 1 1
N N2 0.2980(4) 0.91840(17) 0.6970(3) 0.0590(11) Uani d . 1 1
H H2C 0.3353 0.9165 0.6536 0.071 Uiso calc R 1 1
H H2D 0.1998 0.9280 0.6551 0.071 Uiso calc R 1 1
N N3 0.7290(4) 0.84896(17) 0.5811(3) 0.0630(12) Uani d . 1 1
H H3A 0.8039 0.8732 0.5939 0.076 Uiso calc R 1 1
H H3B 0.6564 0.8698 0.5811 0.076 Uiso calc R 1 1

loop_
_atom_site_aniso_label
_atom_site_aniso_U_11
_atom_site_aniso_U_22
_atom_site_aniso_U_33
_atom_site_aniso_U_12
_atom_site_aniso_U_13
_atom_site_aniso_U_23
C2 0.076(4) 0.088(5) 0.078(4) -0.004(4) 0.033(4) -0.010(4)
C3 0.126(6) 0.095(5) 0.113(6) 0.004(5) 0.078(5) -0.012(5)
C4 0.100(5) 0.079(5) 0.130(7) 0.013(4) 0.060(5) -0.005(5)
C5 0.077(4) 0.068(4) 0.114(6) 0.011(3) 0.040(4) 0.013(4)
C6 0.057(3) 0.071(4) 0.073(4) -0.013(3) 0.029(3) 0.004(3)
C7 0.075(4) 0.075(4) 0.077(4) 0.008(3) 0.048(3) -0.006(3)
C8 0.053(3) 0.049(3) 0.060(3) 0.001(2) 0.034(3) 0.002(2)
C10 0.067(4) 0.099(5) 0.053(3) 0.013(3) 0.023(3) -0.004(3)
C11 0.081(4) 0.093(4) 0.064(4) 0.010(4) 0.042(4) -0.010(3)
C12 0.063(4) 0.080(4) 0.078(4) 0.023(3) 0.046(4) 0.009(3)
N1 0.042(2) 0.062(3) 0.045(2) 0.002(2) 0.016(2) 0.004(2)
C14 0.075(5) 0.094(5) 0.133(6) 0.002(4) 0.034(5) 0.043(5)
C15 0.059(4) 0.083(4) 0.105(5) -0.011(3) 0.036(4) 0.014(4)
C17 0.065(4) 0.093(5) 0.083(4) -0.004(3) 0.043(4) -0.020(4)
C18 0.061(4) 0.110(6) 0.084(5) -0.019(4) 0.019(4) -0.013(4)
C19 0.081(5) 0.139(7) 0.082(5) -0.021(5) 0.014(4) 0.031(5)
C20 0.110(5) 0.116(6) 0.078(5) -0.002(4) 0.042(4) 0.013(4)
C21 0.096(5) 0.057(4) 0.167(7) 0.009(4) 0.066(5) 0.002(4)
Cl1 0.1307(16) 0.1068(14) 0.169(2) -0.0277(11) 0.1153(16) -0.0416(13)
Cl2 0.1509(19) 0.0924(14) 0.1254(16) 0.0199(13) 0.0461(15) 0.0492(12)
Cl3 0.0892(12) 0.0724(10) 0.0997(12) -0.0215(8) 0.0405(10) -0.0179(9)
Cl4 0.0601(9) 0.0925(12) 0.1054(13) -0.0082(8) 0.0358(9) 0.0055(9)
Cl5 0.0471(8) 0.1127(12) 0.0689(9) 0.0165(8) 0.0274(7) 0.0055(8)
Cl6 0.0538(8) 0.0616(8) 0.0963(11) -0.0050(6) 0.0465(8) -0.0059(7)
Fe1 0.0588(5) 0.0532(5) 0.0712(5) -0.0023(4) 0.0324(4) 0.0019(4)
C13 0.055(3) 0.079(4) 0.059(4) 0.010(3) 0.026(3) 0.005(3)
N2 0.037(2) 0.071(3) 0.062(3) -0.002(2) 0.021(2) -0.001(2)
N3 0.039(2) 0.064(3) 0.086(3) 0.003(2) 0.033(2) 0.007(3)

loop_
_atom_type_symbol
_atom_type_description
_atom_type_scat_dispersion_real
_atom_type_scat_dispersion_imag
_atom_type_scat_source
C C 0.0033 0.0016 'International Tables Vol C Tables 4.2.6.8 and 6.1.1.4'
H H 0.0000 0.0000 'International Tables Vol C Tables 4.2.6.8 and 6.1.1.4'
Cl Cl 0.1484 0.1585 'International Tables Vol C Tables 4.2.6.8 and 6.1.1.4'
Fe Fe 0.3463 0.8444 'International Tables Vol C Tables 4.2.6.8 and 6.1.1.4'
N N 0.0061 0.0033 'International Tables Vol C Tables 4.2.6.8 and 6.1.1.4'
O O 0.0106 0.0060 'International Tables Vol C Tables 4.2.6.8 and 6.1.1.4'

loop_
_geom_angle_atom_site_label_1
_geom_angle_atom_site_label_2
_geom_angle_atom_site_label_3
_geom_angle
C3 C2 N3 109.8(5)
C3 C2 H2A 109.7
N3 C2 H2A 109.7
C3 C2 H2B 109.7
N3 C2 H2B 109.7
H2A C2 H2B 108.2
C4 C3 C2 111.1(6)
C4 C3 H3C 109.4
C2 C3 H3C 109.4
C4 C3 H3D 109.4
C2 C3 H3D 109.4
H3C C3 H3D 108.0
C3 C4 C5 111.1(6)
C3 C4 H4A 109.4
C5 C4 H4A 109.4
C3 C4 H4B 109.4
C5 C4 H4B 109.4
H4A C4 H4B 108.0
C6 C5 C4 111.0(5)
C6 C5 H5A 109.4
C4 C5 H5A 109.4
C6 C5 H5B 109.4
C4 C5 H5B 109.4
H5A C5 H5B 108.0
N3 C6 C20 108.4(5)
N3 C6 C5 109.9(5)
C20 C6 C5 113.5(5)
N3 C6 H6 108.3
C20 C6 H6 108.3
C5 C6 H6 108.3
C8 C7 H7A 109.5
C8 C7 H7B 109.5
H7A C7 H7B 109.5
C8 C7 H7C 109.5
H7A C7 H7C 109.5
H7B C7 H7C 109.5
N1 C8 C7 109.7(4)
N1 C8 C13 107.6(4)
C7 C8 C13 114.0(4)
N1 C8 H8 108.4
C7 C8 H8 108.4
C13 C8 H8 108.4
C11 C10 C13 110.4(5)
C11 C10 H10A 109.6
C13 C10 H10A 109.6
C11 C10 H10B 109.6
C13 C10 H10B 109.6
H10A C10 H10B 108.1
C12 C11 C10 111.4(5)
C12 C11 H11A 109.4
C10 C11 H11A 109.4
C12 C11 H11B 109.4
C10 C11 H11B 109.4
H11A C11 H11B 108.0
N1 C12 C11 110.3(4)
N1 C12 H12A 109.6
C11 C12 H12A 109.6
N1 C12 H12B 109.6
C11 C12 H12B 109.6
H12A C12 H12B 108.1
C12 N1 C8 113.4(4)
C12 N1 H1A 108.9
C8 N1 H1A 108.9
C12 N1 H1B 108.9
C8 N1 H1B 108.9
H1A N1 H1B 107.7
C19 C14 C15 111.3(6)
C19 C14 H14A 109.4
C15 C14 H14A 109.4
C19 C14 H14B 109.4
C15 C14 H14B 109.4
H14A C14 H14B 108.0
C14 C15 N2 109.5(4)
C14 C15 H15A 109.8
N2 C15 H15A 109.8
C14 C15 H15B 109.8
N2 C15 H15B 109.8
H15A C15 H15B 108.2
C21 C17 N2 109.1(5)
C21 C17 C18 115.0(5)
N2 C17 C18 108.7(5)
C21 C17 H17 108.0
N2 C17 H17 108.0
C18 C17 H17 108.0
C19 C18 C17 113.1(5)
C19 C18 H18A 109.0
C17 C18 H18A 109.0
C19 C18 H18B 109.0
C17 C18 H18B 109.0
H18A C18 H18B 107.8
C14 C19 C18 111.2(5)
C14 C19 H19A 109.4
C18 C19 H19A 109.4
C14 C19 H19B 109.4
C18 C19 H19B 109.4
H19A C19 H19B 108.0
C6 C20 H20A 109.5
C6 C20 H20B 109.5
H20A C20 H20B 109.5
C6 C20 H20C 109.5
H20A C20 H20C 109.5
H20B C20 H20C 109.5
C17 C21 H21A 109.5
C17 C21 H21B 109.5
H21A C21 H21B 109.5
C17 C21 H21C 109.5
H21A C21 H21C 109.5
H21B C21 H21C 109.5
Cl2 Fe1 Cl1 112.09(9)
Cl2 Fe1 Cl4 107.82(8)
Cl1 Fe1 Cl4 108.26(8)
Cl2 Fe1 Cl3 110.25(8)
Cl1 Fe1 Cl3 109.40(7)
Cl4 Fe1 Cl3 108.95(7)
C8 C13 C10 112.6(4)
C8 C13 H13A 109.1
C10 C13 H13A 109.1
C8 C13 H13B 109.1
C10 C13 H13B 109.1
H13A C13 H13B 107.8
C17 N2 C15 114.9(4)
C17 N2 H2C 108.6
C15 N2 H2C 108.6
C17 N2 H2D 108.6
C15 N2 H2D 108.6
H2C N2 H2D 107.5
C6 N3 C2 113.8(4)
C6 N3 H3A 108.8
C2 N3 H3A 108.8
C6 N3 H3B 108.8
C2 N3 H3B 108.8
H3A N3 H3B 107.7

loop_
_geom_bond_atom_site_label_1
_geom_bond_atom_site_label_2
_geom_bond_distance
C2 C3 1.499(8)
C2 N3 1.504(6)
C2 H2A 0.9700
C2 H2B 0.9700
C3 C4 1.494(8)
C3 H3C 0.9700
C3 H3D 0.9700
C4 C5 1.512(8)
C4 H4A 0.9700
C4 H4B 0.9700
C5 C6 1.511(7)
C5 H5A 0.9700
C5 H5B 0.9700
C6 N3 1.482(6)
C6 C20 1.489(7)
C6 H6 0.9800
C7 C8 1.506(6)
C7 H7A 0.9600
C7 H7B 0.9600
C7 H7C 0.9600
C8 N1 1.490(5)
C8 C13 1.508(6)
C8 H8 0.9800
C10 C11 1.505(7)
C10 C13 1.513(7)
C10 H10A 0.9700
C10 H10B 0.9700
C11 C12 1.499(7)
C11 H11A 0.9700
C11 H11B 0.9700
C12 N1 1.487(6)
C12 H12A 0.9700
C12 H12B 0.9700
N1 H1A 0.9000
N1 H1B 0.9000
C14 C19 1.499(9)
C14 C15 1.499(8)
C14 H14A 0.9700
C14 H14B 0.9700
C15 N2 1.507(6)
C15 H15A 0.9700
C15 H15B 0.9700
C17 C21 1.481(8)
C17 N2 1.482(6)
C17 C18 1.516(8)
C17 H17 0.9800
C18 C19 1.501(8)
C18 H18A 0.9700
C18 H18B 0.9700
C19 H19A 0.9700
C19 H19B 0.9700
C20 H20A 0.9600
C20 H20B 0.9600
C20 H20C 0.9600
C21 H21A 0.9600
C21 H21B 0.9600
C21 H21C 0.9600
Cl1 Fe1 2.1826(19)
Cl2 Fe1 2.1698(19)
Cl3 Fe1 2.1909(17)
Cl4 Fe1 2.1860(17)
C13 H13A 0.9700
C13 H13B 0.9700
N2 H2C 0.9000
N2 H2D 0.9000
N3 H3A 0.9000
N3 H3B 0.9000

loop_
_geom_hbond_atom_site_label_D
_geom_hbond_atom_site_label_H
_geom_hbond_atom_site_label_A
_geom_hbond_site_symmetry_A
_geom_hbond_distance_DH
_geom_hbond_distance_HA
_geom_hbond_distance_DA
_geom_hbond_angle_DHA
N3 H3B Cl5 . 0.90 2.19 3.084(4) 175
N3 H3A Cl6 . 0.90 2.24 3.133(4) 170
N2 H2D Cl6 1_455 0.90 2.26 3.118(4) 160
N2 H2C Cl5 . 0.90 2.26 3.156(4) 171
N1 H1B Cl6 2_646 0.90 2.28 3.183(4) 178
N1 H1A Cl5 4_576 0.90 2.21 3.105(4) 174

loop_
_geom_torsion_atom_site_label_1
_geom_torsion_atom_site_label_2
_geom_torsion_atom_site_label_3
_geom_torsion_atom_site_label_4
_geom_torsion
N3 C2 C3 C4 55.4(7)
C2 C3 C4 C5 -57.2(8)
C3 C4 C5 C6 56.6(7)
C4 C5 C6 N3 -54.6(6)
C4 C5 C6 C20 -176.1(5)
C13 C10 C11 C12 -54.0(7)
C10 C11 C12 N1 54.8(6)
C11 C12 N1 C8 -58.2(6)
C7 C8 N1 C12 -177.6(4)
C13 C8 N1 C12 57.8(5)
C19 C14 C15 N2 55.1(7)
C21 C17 C18 C19 -175.3(6)
N2 C17 C18 C19 -52.8(7)
C15 C14 C19 C18 -55.8(8)
C17 C18 C19 C14 55.0(8)
N1 C8 C13 C10 -56.3(5)
C7 C8 C13 C10 -178.2(4)
C11 C10 C13 C8 55.8(6)
C21 C17 N2 C15 -179.9(5)
C18 C17 N2 C15 54.0(6)
C14 C15 N2 C17 -56.2(7)
C20 C6 N3 C2 179.7(5)
C5 C6 N3 C2 55.2(6)
C3 C2 N3 C6 -55.6(6)
